data_1548221
loop_
_publ_author_name
'Hao-Long Zhou'
'Yue-Biao Zhang'
'Jie-Peng Zhang'
'Xiao-Ming Chen'

_publ_section_title
;
 Supramolecular-jack-like guest in ultramicroporous crystal for
 exceptional thermal expansion behaviour
;
_journal_name_full 'Nature Communications'
_journal_page_first 6917
_journal_paper_doi 10.1038/ncomms7917
_journal_volume 6
_journal_year 2015
_chemical_formula_sum 'C28 H25 Cd N3 O5'
_chemical_formula_weight 595.91
_space_group_IT_number 14
_symmetry_cell_setting monoclinic
_symmetry_space_group_name_Hall '-P 2ybc'
_symmetry_space_group_name_H-M 'P 1 21/c 1'
_atom_sites_solution_hydrogens geom
_atom_sites_solution_primary direct
_atom_sites_solution_secondary difmap
_cell_angle_alpha 90.00
_cell_angle_beta 95.4829(13)
_cell_angle_gamma 90.00
_cell_formula_units_Z 4
_cell_length_a 9.79040(15)
_cell_length_b 17.3660(3)
_cell_length_c 15.2569(2)
_cell_measurement_reflns_used 5167
_cell_measurement_temperature 300(2)
_cell_measurement_theta_max 73.1940
_cell_measurement_theta_min 3.8510
_cell_volume 2582.11(7)
_computing_cell_refinement
;
CrysAlisPro, Agilent Technologies,
Version 1.171.36.32 (release 02-08-2013 CrysAlis171 .NET)
(compiled Aug  2 2013,16:46:58)
;
_computing_data_collection
;
CrysAlisPro, Agilent Technologies,
Version 1.171.36.32 (release 02-08-2013 CrysAlis171 .NET)
(compiled Aug  2 2013,16:46:58)
;
_computing_data_reduction
;
CrysAlisPro, Agilent Technologies,
Version 1.171.36.32 (release 02-08-2013 CrysAlis171 .NET)
(compiled Aug  2 2013,16:46:58)
;
_computing_molecular_graphics 'SHELXTL v6.12 (Bruker AXS, 2001)'
_computing_publication_material 'Diamond v3.2 (Crystal Impact GbR, 2012)'
_computing_structure_refinement 'SHELXL-97 (Sheldrick, 1997)'
_computing_structure_solution 'SHELXS-97 (Sheldrick, 1990)'
_diffrn_ambient_temperature 300(2)
_diffrn_measured_fraction_theta_full 0.985
_diffrn_measured_fraction_theta_max 0.985
_diffrn_measurement_device_type 'SuperNova, Dual, Cu at zero, Atlas'
_diffrn_measurement_method '/w scans'
_diffrn_radiation_monochromator graphite
_diffrn_radiation_source 'SuperNova (Cu) X-ray Source'
_diffrn_radiation_type CuK\a
_diffrn_radiation_wavelength 1.54184
_diffrn_reflns_av_R_equivalents 0.0190
_diffrn_reflns_av_unetI/netI 0.0267
_diffrn_reflns_limit_h_max 11
_diffrn_reflns_limit_h_min -11
_diffrn_reflns_limit_k_max 21
_diffrn_reflns_limit_k_min -17
_diffrn_reflns_limit_l_max 18
_diffrn_reflns_limit_l_min -11
_diffrn_reflns_number 8319
_diffrn_reflns_theta_full 69.99
_diffrn_reflns_theta_max 69.99
_diffrn_reflns_theta_min 3.87
_exptl_absorpt_coefficient_mu 7.137
_exptl_absorpt_correction_T_max 0.5355
_exptl_absorpt_correction_T_min 0.3598
_exptl_absorpt_correction_type multi-scan
_exptl_absorpt_process_details
;
CrysAlisPro, Agilent Technologies,
Version 1.171.36.32 (release 02-08-2013 CrysAlis171 .NET)
(compiled Aug  2 2013,16:46:58)
Empirical absorption correction using spherical harmonics,
 implemented in SCALE3 ABSPACK scaling algorithm.
;
_exptl_crystal_colour colourless
_exptl_crystal_density_diffrn 1.533
_exptl_crystal_density_method 'not measured'
_exptl_crystal_description block
_exptl_crystal_F_000 1208
_exptl_crystal_size_max 0.18
_exptl_crystal_size_mid 0.10
_exptl_crystal_size_min 0.10
_refine_diff_density_max 0.973
_refine_diff_density_min -0.568
_refine_diff_density_rms 0.071
_refine_ls_extinction_method none
_refine_ls_goodness_of_fit_ref 1.046
_refine_ls_hydrogen_treatment constr
_refine_ls_matrix_type full
_refine_ls_number_parameters 337
_refine_ls_number_reflns 4818
_refine_ls_number_restraints 43
_refine_ls_restrained_S_all 1.080
_refine_ls_R_factor_all 0.0350
_refine_ls_R_factor_gt 0.0320
_refine_ls_shift/su_max 0.001
_refine_ls_shift/su_mean 0.000
_refine_ls_structure_factor_coef Fsqd
_refine_ls_weighting_details 'calc w=1/[\s^2^(Fo^2^)+(0.0495P)^2^+1.6755P] where P=(Fo^2^+2Fc^2^)/3'
_refine_ls_weighting_scheme calc
_refine_ls_wR_factor_gt 0.0848
_refine_ls_wR_factor_ref 0.0877
_reflns_number_gt 4420
_reflns_number_total 4818
_reflns_threshold_expression >2sigma(I)
_cod_data_source_file 6.cif
_cod_data_source_block 6
_cod_depositor_comments
;
The following automatic conversions were performed:

'_symmetry_cell_setting' value 'Monoclinic' changed to 'monoclinic'
according to the built-in table from CIF Core dictionary named
'cif_core.dic' version 2.4.1 from 2010-06-29.

Automatic conversion script
Id: cif_fix_values 5376 2017-05-30 11:51:03Z andrius 
;
_cod_original_sg_symbol_H-M P2(1)/c
_cod_database_code 1548221

loop_
_symmetry_equiv_pos_as_xyz
'x, y, z'
'-x, y+1/2, -z+1/2'
'-x, -y, -z'
'x, -y-1/2, z-1/2'

loop_
_atom_site_label
_atom_site_type_symbol
_atom_site_fract_x
_atom_site_fract_y
_atom_site_fract_z
_atom_site_U_iso_or_equiv
_atom_site_adp_type
_atom_site_occupancy
_atom_site_symmetry_multiplicity
_atom_site_calc_flag
_atom_site_refinement_flags
_atom_site_disorder_assembly
_atom_site_disorder_group
Cd1 Cd 0.86450(2) 0.580849(11) 0.519287(12) 0.03163(9) Uani 1 1 d . . .
O1 O 0.7539(2) 0.53452(14) 0.39227(15) 0.0449(5) Uani 1 1 d . . .
O3 O 0.6783(3) 0.66685(17) 0.52914(17) 0.0572(7) Uani 1 1 d . . .
O4 O 0.8387(2) 0.66548(15) 0.64016(16) 0.0494(6) Uani 1 1 d . . .
O2 O 0.9368(3) 0.46188(16) 0.40215(17) 0.0527(6) Uani 1 1 d . . .
N1 N 0.9981(3) 0.16348(16) 0.05289(18) 0.0421(6) Uani 1 1 d . . .
N2 N 0.2478(3) 0.98740(16) 0.90510(18) 0.0407(6) Uani 1 1 d . . .
C1 C 0.8216(3) 0.47784(17) 0.36912(19) 0.0343(6) Uani 1 1 d . . .
C2 C 0.7533(3) 0.42788(18) 0.2965(2) 0.0378(7) Uani 1 1 d . . .
C3 C 0.8275(3) 0.37218(19) 0.2557(2) 0.0382(6) Uani 1 1 d . . .
H3 H 0.9192 0.3639 0.2752 0.046 Uiso 1 1 calc R . .
C4 C 0.7657(3) 0.3286(2) 0.1859(2) 0.0427(7) Uani 1 1 d . . .
C5 C 0.6269(4) 0.3403(2) 0.1592(3) 0.0560(10) Uani 1 1 d . . .
H5 H 0.5847 0.3119 0.1125 0.067 Uiso 1 1 calc R . .
C6 C 0.5514(4) 0.3937(3) 0.2018(3) 0.0644(12) Uani 1 1 d . . .
H6 H 0.4582 0.3998 0.1848 0.077 Uiso 1 1 calc R . .
C7 C 0.6143(4) 0.4381(2) 0.2696(3) 0.0532(9) Uani 1 1 d . . .
H7 H 0.5638 0.4747 0.2972 0.064 Uiso 1 1 calc R . .
C8 C 1.0133(4) 0.1713(2) 0.1397(2) 0.0513(9) Uani 1 1 d . . .
H8 H 1.0758 0.1394 0.1719 0.062 Uiso 1 1 calc R . .
C9 C 0.9414(4) 0.2241(2) 0.1850(2) 0.0509(8) Uani 1 1 d . . .
H9 H 0.9576 0.2279 0.2459 0.061 Uiso 1 1 calc R . .
C10 C 0.8457(3) 0.2712(2) 0.1398(2) 0.0426(7) Uani 1 1 d . . .
C11 C 0.8275(4) 0.2622(2) 0.0489(2) 0.0541(9) Uani 1 1 d . . .
H11 H 0.7632 0.2922 0.0155 0.065 Uiso 1 1 calc R . .
C12 C 0.9045(4) 0.2092(2) 0.0083(2) 0.0544(9) Uani 1 1 d . . .
H12 H 0.8913 0.2047 -0.0526 0.065 Uiso 1 1 calc R . .
C13 C 0.7236(3) 0.6867(2) 0.6054(2) 0.0424(7) Uani 1 1 d . . .
C14 C 0.6374(3) 0.7380(2) 0.6571(2) 0.0430(7) Uani 1 1 d . . .
C15 C 0.5080(4) 0.7623(3) 0.6227(3) 0.0648(12) Uani 1 1 d . . .
H15 H 0.4725 0.7458 0.5672 0.078 Uiso 1 1 calc R . .
C16 C 0.4316(4) 0.8110(3) 0.6709(3) 0.0638(12) Uani 1 1 d . . .
H16 H 0.3456 0.8273 0.6467 0.077 Uiso 1 1 calc R . .
C17 C 0.4803(3) 0.83583(19) 0.7540(2) 0.0407(7) Uani 1 1 d . . .
C18 C 0.6079(4) 0.8100(2) 0.7884(2) 0.0534(10) Uani 1 1 d . . .
H18 H 0.6426 0.8257 0.8445 0.064 Uiso 1 1 calc R . .
C19 C 0.6847(4) 0.7611(2) 0.7406(3) 0.0530(9) Uani 1 1 d . . .
H19 H 0.7695 0.7437 0.7655 0.064 Uiso 1 1 calc R . .
C20 C 0.2221(4) 0.9813(3) 0.8182(2) 0.0560(10) Uani 1 1 d . . .
H20 H 0.1523 1.0114 0.7904 0.067 Uiso 1 1 calc R . .
C21 C 0.2928(4) 0.9329(2) 0.7668(2) 0.0527(9) Uani 1 1 d . . .
H21 H 0.2698 0.9306 0.7063 0.063 Uiso 1 1 calc R . .
C22 C 0.3987(3) 0.88769(19) 0.8059(2) 0.0381(7) Uani 1 1 d . . .
C23 C 0.4250(4) 0.8943(2) 0.8965(2) 0.0471(8) Uani 1 1 d . . .
H23 H 0.4942 0.8650 0.9262 0.057 Uiso 1 1 calc R . .
C24 C 0.3497(4) 0.9437(2) 0.9422(2) 0.0472(8) Uani 1 1 d . . .
H24 H 0.3706 0.9471 1.0028 0.057 Uiso 1 1 calc R . .
O5 O 0.7833(8) 0.4509(4) -0.0483(4) 0.167(3) Uani 1 1 d DU . .
N3 N 0.7877(12) 0.5693(5) 0.0042(8) 0.224(5) Uani 1 1 d DU . .
C25 C 0.8258(11) 0.5217(6) -0.0509(7) 0.197(5) Uani 1 1 d DU . .
C26 C 0.9251(11) 0.5554(6) -0.1109(6) 0.195(6) Uani 1 1 d DU . .
H26A H 1.0085 0.5699 -0.0766 0.292 Uiso 1 1 calc R . .
H26B H 0.8847 0.6000 -0.1401 0.292 Uiso 1 1 calc R . .
H26C H 0.9450 0.5178 -0.1539 0.292 Uiso 1 1 calc R . .
C27 C 0.6843(14) 0.5396(7) 0.0625(9) 0.237(7) Uani 1 1 d DU . .
H27A H 0.6586 0.4880 0.0454 0.356 Uiso 1 1 calc R . .
H27B H 0.6045 0.5720 0.0568 0.356 Uiso 1 1 calc R . .
H27C H 0.7236 0.5398 0.1226 0.356 Uiso 1 1 calc R . .
C28 C 0.8174(15) 0.6509(5) 0.0017(10) 0.285(9) Uani 1 1 d DU . .
H28A H 0.8961 0.6622 0.0421 0.428 Uiso 1 1 calc R . .
H28B H 0.7399 0.6795 0.0181 0.428 Uiso 1 1 calc R . .
H28C H 0.8359 0.6652 -0.0568 0.428 Uiso 1 1 calc R . .

loop_
_atom_site_aniso_label
_atom_site_aniso_U_11
_atom_site_aniso_U_22
_atom_site_aniso_U_33
_atom_site_aniso_U_23
_atom_site_aniso_U_13
_atom_site_aniso_U_12
Cd1 0.03615(13) 0.03046(13) 0.02888(13) -0.00132(7) 0.00626(8) 0.00008(7)
O1 0.0511(13) 0.0443(13) 0.0385(12) -0.0125(10) 0.0009(10) 0.0061(10)
O3 0.0575(15) 0.0711(17) 0.0411(13) -0.0231(12) -0.0058(11) 0.0200(13)
O4 0.0438(12) 0.0584(15) 0.0451(13) -0.0173(11) -0.0002(10) 0.0130(11)
O2 0.0441(13) 0.0596(16) 0.0516(14) -0.0081(12) -0.0101(11) 0.0028(11)
N1 0.0488(15) 0.0382(14) 0.0399(14) -0.0061(11) 0.0066(12) 0.0030(12)
N2 0.0423(14) 0.0446(15) 0.0355(13) -0.0043(11) 0.0046(11) 0.0074(12)
C1 0.0414(15) 0.0354(15) 0.0268(13) 0.0051(12) 0.0074(11) 0.0004(12)
C2 0.0413(16) 0.0380(16) 0.0341(16) -0.0037(12) 0.0033(12) 0.0030(12)
C3 0.0366(15) 0.0415(16) 0.0361(15) -0.0042(13) 0.0023(12) 0.0028(13)
C4 0.0417(17) 0.0425(17) 0.0433(18) -0.0087(14) 0.0015(13) 0.0030(14)
C5 0.0458(19) 0.060(2) 0.060(2) -0.0239(19) -0.0055(16) 0.0038(17)
C6 0.0371(18) 0.077(3) 0.077(3) -0.029(2) -0.0069(18) 0.0109(18)
C7 0.0412(18) 0.060(2) 0.058(2) -0.0205(18) 0.0022(16) 0.0110(16)
C8 0.059(2) 0.053(2) 0.0419(19) -0.0027(16) 0.0018(15) 0.0156(17)
C9 0.061(2) 0.053(2) 0.0381(17) -0.0075(15) 0.0014(15) 0.0161(17)
C10 0.0434(16) 0.0424(17) 0.0417(17) -0.0100(14) 0.0025(13) -0.0009(14)
C11 0.061(2) 0.056(2) 0.0425(19) -0.0091(17) -0.0058(16) 0.0140(18)
C12 0.068(2) 0.055(2) 0.0385(18) -0.0096(16) -0.0006(16) 0.0114(19)
C13 0.0465(18) 0.0414(17) 0.0394(17) -0.0079(14) 0.0043(13) 0.0071(14)
C14 0.0413(16) 0.0486(18) 0.0390(17) -0.0123(14) 0.0033(13) 0.0083(14)
C15 0.061(2) 0.091(3) 0.0391(19) -0.028(2) -0.0116(16) 0.032(2)
C16 0.054(2) 0.091(3) 0.044(2) -0.019(2) -0.0069(16) 0.036(2)
C17 0.0393(16) 0.0426(17) 0.0401(17) -0.0077(14) 0.0033(13) 0.0039(13)
C18 0.0413(17) 0.071(2) 0.0466(19) -0.0273(18) -0.0046(15) 0.0121(17)
C19 0.0377(16) 0.067(2) 0.052(2) -0.0225(18) -0.0058(14) 0.0137(16)
C20 0.056(2) 0.070(3) 0.0411(19) -0.0079(18) 0.0006(16) 0.0271(19)
C21 0.057(2) 0.065(2) 0.0349(17) -0.0101(16) 0.0002(15) 0.0203(18)
C22 0.0365(15) 0.0404(16) 0.0379(16) -0.0062(13) 0.0066(12) 0.0014(13)
C23 0.0473(18) 0.057(2) 0.0365(17) -0.0038(15) 0.0007(14) 0.0158(16)
C24 0.0499(19) 0.060(2) 0.0320(16) -0.0052(15) 0.0049(13) 0.0065(16)
O5 0.254(8) 0.131(5) 0.108(4) 0.008(4) -0.032(5) -0.085(5)
N3 0.246(11) 0.155(8) 0.280(13) -0.044(8) 0.078(9) 0.033(8)
C25 0.210(11) 0.206(12) 0.166(10) 0.001(9) -0.040(9) -0.011(10)
C26 0.210(11) 0.272(13) 0.101(6) 0.031(8) 0.009(7) -0.129(10)
C27 0.285(16) 0.181(11) 0.274(16) 0.013(11) 0.178(13) -0.021(11)
C28 0.369(18) 0.110(8) 0.41(2) -0.087(10) 0.233(16) -0.096(10)

loop_
_atom_type_symbol
_atom_type_description
_atom_type_scat_dispersion_real
_atom_type_scat_dispersion_imag
_atom_type_scat_source
Cd Cd 0.1185 4.6533 'International Tables Vol C Tables 4.2.6.8 and 6.1.1.4'
C C 0.0181 0.0091 'International Tables Vol C Tables 4.2.6.8 and 6.1.1.4'
H H 0.0000 0.0000 'International Tables Vol C Tables 4.2.6.8 and 6.1.1.4'
N N 0.0311 0.0180 'International Tables Vol C Tables 4.2.6.8 and 6.1.1.4'
O O 0.0492 0.0322 'International Tables Vol C Tables 4.2.6.8 and 6.1.1.4'

loop_
_geom_angle_atom_site_label_1
_geom_angle_atom_site_label_2
_geom_angle_atom_site_label_3
_geom_angle
_geom_angle_site_symmetry_1
_geom_angle_site_symmetry_3
O1 Cd1 O2 129.63(9) . 3_766
O1 Cd1 N1 93.73(10) . 2_755
O2 Cd1 N1 86.97(10) 3_766 2_755
O1 Cd1 N2 88.08(9) . 2_646
O2 Cd1 N2 86.15(10) 3_766 2_646
N1 Cd1 N2 172.35(10) 2_755 2_646
O1 Cd1 O3 88.30(8) . .
O2 Cd1 O3 141.64(9) 3_766 .
N1 Cd1 O3 97.18(11) 2_755 .
N2 Cd1 O3 90.30(11) 2_646 .
O1 Cd1 O4 142.92(8) . .
O2 Cd1 O4 86.74(9) 3_766 .
N1 Cd1 O4 95.45(10) 2_755 .
N2 Cd1 O4 87.51(10) 2_646 .
O3 Cd1 O4 54.93(8) . .
O1 Cd1 C13 115.45(9) . .
O2 Cd1 C13 114.13(10) 3_766 .
N1 Cd1 C13 98.97(11) 2_755 .
N2 Cd1 C13 86.92(11) 2_646 .
O3 Cd1 C13 27.52(9) . .
O4 Cd1 C13 27.53(9) . .
C1 O1 Cd1 107.18(19) . .
C13 O3 Cd1 91.5(2) . .
C13 O4 Cd1 90.65(19) . .
C1 O2 Cd1 170.3(3) . 3_766
C8 N1 C12 116.8(3) . .
C8 N1 Cd1 121.5(2) . 2_745
C12 N1 Cd1 121.6(2) . 2_745
C20 N2 C24 116.1(3) . .
C20 N2 Cd1 119.8(2) . 2_656
C24 N2 Cd1 123.7(2) . 2_656
O2 C1 O1 123.6(3) . .
O2 C1 C2 119.9(3) . .
O1 C1 C2 116.6(3) . .
C3 C2 C7 119.6(3) . .
C3 C2 C1 120.9(3) . .
C7 C2 C1 119.6(3) . .
C2 C3 C4 120.7(3) . .
C5 C4 C3 118.9(3) . .
C5 C4 C10 120.1(3) . .
C3 C4 C10 121.0(3) . .
C6 C5 C4 120.6(3) . .
C5 C6 C7 120.2(3) . .
C6 C7 C2 120.0(3) . .
N1 C8 C9 123.6(3) . .
C10 C9 C8 119.9(3) . .
C9 C10 C11 116.7(3) . .
C9 C10 C4 121.7(3) . .
C11 C10 C4 121.6(3) . .
C12 C11 C10 120.1(4) . .
N1 C12 C11 122.9(3) . .
O4 C13 O3 122.4(3) . .
O4 C13 C14 118.7(3) . .
O3 C13 C14 118.9(3) . .
O4 C13 Cd1 61.82(17) . .
O3 C13 Cd1 61.00(17) . .
C14 C13 Cd1 173.7(3) . .
C19 C14 C15 118.4(3) . .
C19 C14 C13 120.3(3) . .
C15 C14 C13 121.3(3) . .
C16 C15 C14 120.3(3) . .
C17 C16 C15 121.4(3) . .
C16 C17 C18 117.9(3) . .
C16 C17 C22 121.6(3) . .
C18 C17 C22 120.4(3) . .
C17 C18 C19 120.9(3) . .
C14 C19 C18 121.0(3) . .
N2 C20 C21 123.9(3) . .
C20 C21 C22 119.7(3) . .
C23 C22 C21 116.1(3) . .
C23 C22 C17 121.7(3) . .
C21 C22 C17 122.1(3) . .
C24 C23 C22 120.3(3) . .
N2 C24 C23 123.9(3) . .
C25 N3 C28 123.5(10) . .
C25 N3 C27 115.4(10) . .
C28 N3 C27 120.0(9) . .
N3 C25 O5 118.9(9) . .
N3 C25 C26 113.4(9) . .
O5 C25 C26 127.6(10) . .

loop_
_geom_bond_atom_site_label_1
_geom_bond_atom_site_label_2
_geom_bond_distance
_geom_bond_site_symmetry_2
Cd1 O1 2.275(2) .
Cd1 O2 2.308(2) 3_766
Cd1 N1 2.316(3) 2_755
Cd1 N2 2.327(3) 2_646
Cd1 O3 2.373(2) .
Cd1 O4 2.390(2) .
Cd1 C13 2.712(3) .
O1 C1 1.256(4) .
O3 C13 1.253(4) .
O4 C13 1.253(4) .
O2 C1 1.223(4) .
O2 Cd1 2.308(2) 3_766
N1 C8 1.325(5) .
N1 C12 1.347(5) .
N1 Cd1 2.316(3) 2_745
N2 C20 1.330(5) .
N2 C24 1.336(5) .
N2 Cd1 2.327(3) 2_656
C1 C2 1.512(4) .
C2 C3 1.392(4) .
C2 C7 1.395(5) .
C3 C4 1.396(5) .
C4 C5 1.395(5) .
C4 C10 1.486(5) .
C5 C6 1.387(5) .
C6 C7 1.387(5) .
C8 C9 1.382(5) .
C9 C10 1.378(5) .
C10 C11 1.389(5) .
C11 C12 1.374(5) .
C13 C14 1.502(4) .
C14 C19 1.373(5) .
C14 C15 1.390(5) .
C15 C16 1.386(5) .
C16 C17 1.380(5) .
C17 C18 1.383(5) .
C17 C22 1.482(4) .
C18 C19 1.388(5) .
C20 C21 1.379(5) .
C21 C22 1.389(5) .
C22 C23 1.386(5) .
C23 C24 1.365(5) .
O5 C25 1.300(8) .
N3 C25 1.260(8) .
N3 C28 1.448(8) .
N3 C27 1.502(8) .
C25 C26 1.515(8) .
